data_1505785
loop_
_publ_author_name
'Chmura, Amanda J.'
'Davidson, Matthew G.'
'Jones, Matthew D.'
'Lunn, Matthew D.'
'Mahon, Mary F.'
'Johnson, Anthony F.'
'Khunkamchoo, Prasert'
'Roberts, Sian L.'
'Wong, Stephen S. F.'

_publ_section_title
;
 Group 4 Complexes with Aminebisphenolate Ligands and Their Application
 for the Ring Opening Polymerization of Cyclic Esters
;
_journal_issue 21
_journal_name_full Macromolecules
_journal_page_first 7250
_journal_paper_doi 10.1021/ma061028j
_journal_volume 39
_journal_year 2006
_chemical_formula_moiety 'C30 H40 N2 O4 Ti'
_chemical_formula_sum 'C30 H40 N2 O4 Ti'
_chemical_formula_weight 540.54
_chemical_name_systematic
; 
 ? 
;
_space_group_IT_number 88
_symmetry_cell_setting tetragonal
_symmetry_space_group_name_Hall '-I 4ad'
_symmetry_space_group_name_H-M 'I 41/a :2'
_atom_sites_solution_hydrogens geom
_atom_sites_solution_primary direct
_atom_sites_solution_secondary difmap
_audit_creation_method SHELXL-97
_cell_angle_alpha 90.00
_cell_angle_beta 90.00
_cell_angle_gamma 90.00
_cell_formula_units_Z 16
_cell_length_a 25.54800(10)
_cell_length_b 25.54800(10)
_cell_length_c 18.31900(10)
_cell_measurement_reflns_used 92286
_cell_measurement_temperature 150(2)
_cell_measurement_theta_max 27.485
_cell_measurement_theta_min 3.513
_cell_volume 11956.82(9)
_computing_cell_refinement 'HKL Scalepack (Otwinski & Minor, 1997)'
_computing_data_collection 'Collect (Nonius BV, 1997-2000)'
_computing_data_reduction 'HKL Denzo & Scalepack (Otwinski & Minor 1997)'
_computing_molecular_graphics 'Ortep-3 for Windows (Farrugia, 1997)'
_computing_publication_material 'WinGX publication routines (Farrugia, 1999)'
_computing_structure_refinement 'SHELXL-97 (Sheldrick, 1997)'
_computing_structure_solution
; 
 SIR97- Altomare A., Burla M.C., Camalli M., Cascarano G.L., Giacovazzo C. , 
 Guagliardi A., Moliterni A.G.G., Polidori G.,Spagna R. 
 (1999) J. Appl. Cryst. 32, 115-119.
;
_diffrn_ambient_temperature 150(2)
_diffrn_measured_fraction_theta_full 0.991
_diffrn_measured_fraction_theta_max 0.991
_diffrn_measurement_device_type 'nonius kappa ccd'
_diffrn_measurement_method ccd
_diffrn_radiation_monochromator graphite
_diffrn_radiation_source 'fine-focus sealed tube'
_diffrn_radiation_type MoK\a
_diffrn_radiation_wavelength 0.71073
_diffrn_reflns_av_R_equivalents 0.0487
_diffrn_reflns_av_sigmaI/netI 0.0205
_diffrn_reflns_limit_h_max 33
_diffrn_reflns_limit_h_min -33
_diffrn_reflns_limit_k_max 33
_diffrn_reflns_limit_k_min -33
_diffrn_reflns_limit_l_max 23
_diffrn_reflns_limit_l_min -22
_diffrn_reflns_number 83000
_diffrn_reflns_theta_full 27.47
_diffrn_reflns_theta_max 27.47
_diffrn_reflns_theta_min 5.20
_exptl_absorpt_coefficient_mu 0.321
_exptl_absorpt_correction_type none
_exptl_crystal_colour yellow
_exptl_crystal_density_diffrn 1.201
_exptl_crystal_density_meas ?
_exptl_crystal_density_method 'not measured'
_exptl_crystal_description block
_exptl_crystal_F_000 4608
_exptl_crystal_size_max 0.30
_exptl_crystal_size_mid 0.25
_exptl_crystal_size_min 0.25
_refine_diff_density_max 0.594
_refine_diff_density_min -0.444
_refine_diff_density_rms 0.050
_refine_ls_extinction_method none
_refine_ls_goodness_of_fit_ref 1.045
_refine_ls_hydrogen_treatment constr
_refine_ls_matrix_type full
_refine_ls_number_parameters 347
_refine_ls_number_reflns 6796
_refine_ls_number_restraints 0
_refine_ls_restrained_S_all 1.045
_refine_ls_R_factor_all 0.0621
_refine_ls_R_factor_gt 0.0484
_refine_ls_shift/su_max 0.012
_refine_ls_shift/su_mean 0.000
_refine_ls_structure_factor_coef Fsqd
_refine_ls_weighting_details 'calc w=1/[\s^2^(Fo^2^)+(0.0740P)^2^+14.6968P] where P=(Fo^2^+2Fc^2^)/3'
_refine_ls_weighting_scheme calc
_refine_ls_wR_factor_gt 0.1287
_refine_ls_wR_factor_ref 0.1476
_reflns_number_gt 5526
_reflns_number_total 6796
_reflns_threshold_expression >2sigma(I)
_cod_data_source_file ma061028jsi20060508_081624.cif
_cod_data_source_block Ti(2a)(OiPr)
_cod_depositor_comments
;
The following automatic conversions were performed:

'_exptl_crystal_density_meas' value 'not mesured' was changed to '?'
- the value is perceived as not measured.

Automatic conversion script
Id: cif_fix_values 3008 2015-01-20 13:52:24Z robertas 
;
_cod_original_sg_symbol_H-M I41/a
_cod_database_code 1505785

loop_
_symmetry_equiv_pos_as_xyz
'x, y, z'
'-y+3/4, x+1/4, z+1/4'
'-x, -y+1/2, z'
'y+1/4, -x+1/4, z+1/4'
'x+1/2, y+1/2, z+1/2'
'-y+5/4, x+3/4, z+3/4'
'-x+1/2, -y+1, z+1/2'
'y+3/4, -x+3/4, z+3/4'
'-x, -y, -z'
'y-3/4, -x-1/4, -z-1/4'
'x, y-1/2, -z'
'-y-1/4, x-1/4, -z-1/4'
'-x+1/2, -y+1/2, -z+1/2'
'y-1/4, -x+1/4, -z+1/4'
'x+1/2, y, -z+1/2'
'-y+1/4, x+1/4, -z+1/4'

loop_
_atom_site_label
_atom_site_type_symbol
_atom_site_fract_x
_atom_site_fract_y
_atom_site_fract_z
_atom_site_U_iso_or_equiv
_atom_site_adp_type
_atom_site_occupancy
_atom_site_symmetry_multiplicity
_atom_site_calc_flag
_atom_site_refinement_flags
_atom_site_disorder_assembly
_atom_site_disorder_group
Ti1 Ti 0.403698(12) 0.101682(13) 0.660919(19) 0.03392(12) Uani 1 1 d . A .
O1 O 0.36348(5) 0.08859(5) 0.74734(8) 0.0386(3) Uani 1 1 d . . .
N1 N 0.32804(6) 0.07023(6) 0.60040(9) 0.0335(3) Uani 1 1 d . . .
C1 C 0.30032(8) 0.03335(8) 0.65044(11) 0.0382(4) Uani 1 1 d . . .
H1A H 0.3251 0.0057 0.6661 0.046 Uiso 1 1 calc R . .
H1B H 0.2715 0.0162 0.6234 0.046 Uiso 1 1 calc R . .
O2 O 0.42270(6) 0.11690(7) 0.56433(8) 0.0474(4) Uani 1 1 d . . .
N2 N 0.34586(6) 0.16956(6) 0.65143(10) 0.0389(4) Uani 1 1 d . . .
C2 C 0.34522(8) 0.03901(8) 0.53516(12) 0.0411(4) Uani 1 1 d . . .
H2A H 0.3699 0.0115 0.5515 0.049 Uiso 1 1 calc R . .
H2B H 0.3143 0.0213 0.5139 0.049 Uiso 1 1 calc R . .
O3 O 0.43363(6) 0.03746(6) 0.66351(10) 0.0522(4) Uani 1 1 d . . .
C3 C 0.29209(7) 0.11249(8) 0.57649(11) 0.0362(4) Uani 1 1 d . . .
H3A H 0.2555 0.1005 0.5825 0.043 Uiso 1 1 calc R . .
H3B H 0.2979 0.1196 0.5240 0.043 Uiso 1 1 calc R . .
O4 O 0.45145(5) 0.14437(6) 0.70317(9) 0.0453(3) Uani 1 1 d . . .
C4 C 0.49595(12) 0.14007(14) 0.7500(2) 0.0644(12) Uani 0.811(8) 1 d P A 1
H4 H 0.5095 0.1034 0.7472 0.077 Uiso 0.811(8) 1 calc PR A 1
C5 C 0.47840(17) 0.1506(2) 0.8275(2) 0.1164(17) Uani 1 1 d . . .
H5A H 0.4507 0.1259 0.8408 0.175 Uiso 1 1 calc R A 1
H5B H 0.4650 0.1865 0.8311 0.175 Uiso 1 1 calc R A 1
H5C H 0.5081 0.1463 0.8607 0.175 Uiso 1 1 calc R A 1
C6 C 0.53714(12) 0.17538(14) 0.7264(3) 0.0954(13) Uani 1 1 d . . .
H6A H 0.5472 0.1669 0.6762 0.143 Uiso 1 1 calc R A 1
H6B H 0.5676 0.1715 0.7586 0.143 Uiso 1 1 calc R A 1
H6C H 0.5244 0.2115 0.7286 0.143 Uiso 1 1 calc R A 1
C7 C 0.46819(10) 0.00650(11) 0.6221(2) 0.0688(8) Uani 1 1 d . . .
H7 H 0.4583 0.0109 0.5696 0.083 Uiso 1 1 calc R . .
C8 C 0.46049(14) -0.04969(13) 0.6409(3) 0.1107(16) Uani 1 1 d . . .
H8A H 0.4754 -0.0567 0.6892 0.166 Uiso 1 1 calc R . .
H8B H 0.4780 -0.0716 0.6044 0.166 Uiso 1 1 calc R . .
H8C H 0.4230 -0.0577 0.6414 0.166 Uiso 1 1 calc R . .
C9 C 0.52320(12) 0.02528(16) 0.6302(3) 0.1149(17) Uani 1 1 d . . .
H9A H 0.5252 0.0622 0.6161 0.172 Uiso 1 1 calc R . .
H9B H 0.5462 0.0045 0.5987 0.172 Uiso 1 1 calc R . .
H9C H 0.5342 0.0214 0.6812 0.172 Uiso 1 1 calc R . .
C11 C 0.27825(7) 0.05953(7) 0.71681(11) 0.0358(4) Uani 1 1 d . . .
C12 C 0.31250(7) 0.08691(7) 0.76265(11) 0.0351(4) Uani 1 1 d . . .
C13 C 0.29307(8) 0.11246(8) 0.82486(11) 0.0410(4) Uani 1 1 d . . .
C14 C 0.24014(9) 0.10875(9) 0.84059(12) 0.0449(5) Uani 1 1 d . . .
H14 H 0.2270 0.1263 0.8825 0.054 Uiso 1 1 calc R . .
C15 C 0.20551(8) 0.08037(9) 0.79730(12) 0.0446(5) Uani 1 1 d . . .
C16 C 0.22552(8) 0.05637(8) 0.73505(12) 0.0410(4) Uani 1 1 d . . .
H16 H 0.2025 0.0373 0.7042 0.049 Uiso 1 1 calc R . .
C17 C 0.33055(10) 0.14241(11) 0.87230(13) 0.0555(6) Uani 1 1 d . . .
H17A H 0.3112 0.1593 0.9120 0.083 Uiso 1 1 calc R . .
H17B H 0.3483 0.1691 0.8430 0.083 Uiso 1 1 calc R . .
H17C H 0.3565 0.1183 0.8928 0.083 Uiso 1 1 calc R . .
C18 C 0.14839(9) 0.07604(13) 0.81736(15) 0.0610(7) Uani 1 1 d . . .
H18A H 0.1452 0.0641 0.8680 0.092 Uiso 1 1 calc R . .
H18B H 0.1312 0.0508 0.7849 0.092 Uiso 1 1 calc R . .
H18C H 0.1316 0.1103 0.8122 0.092 Uiso 1 1 calc R . .
C21 C 0.37113(7) 0.07098(9) 0.47696(12) 0.0426(5) Uani 1 1 d . . .
C22 C 0.40868(8) 0.10860(9) 0.49530(12) 0.0422(5) Uani 1 1 d . . .
C23 C 0.43259(9) 0.13871(10) 0.44049(13) 0.0498(5) Uani 1 1 d . . .
C24 C 0.41884(10) 0.12933(11) 0.36810(14) 0.0558(6) Uani 1 1 d . . .
H24 H 0.4352 0.1493 0.3308 0.067 Uiso 1 1 calc R . .
C25 C 0.38219(10) 0.09196(12) 0.34863(13) 0.0574(6) Uani 1 1 d . . .
C26 C 0.35854(9) 0.06328(10) 0.40337(13) 0.0504(5) Uani 1 1 d . . .
H26 H 0.3331 0.0377 0.3908 0.060 Uiso 1 1 calc R . .
C27 C 0.47276(11) 0.17861(12) 0.46165(16) 0.0659(7) Uani 1 1 d . . .
H27A H 0.4565 0.2054 0.4926 0.099 Uiso 1 1 calc R . .
H27B H 0.4870 0.1951 0.4176 0.099 Uiso 1 1 calc R . .
H27C H 0.5011 0.1615 0.4886 0.099 Uiso 1 1 calc R . .
C28 C 0.36833(14) 0.08329(17) 0.26937(16) 0.0852(10) Uani 1 1 d . . .
H28A H 0.3421 0.0555 0.2657 0.128 Uiso 1 1 calc R . .
H28B H 0.3998 0.0731 0.2423 0.128 Uiso 1 1 calc R . .
H28C H 0.3541 0.1157 0.2487 0.128 Uiso 1 1 calc R . .
C31 C 0.29962(8) 0.16211(8) 0.61857(12) 0.0390(4) Uani 1 1 d . . .
C32 C 0.26048(10) 0.19991(10) 0.61980(17) 0.0614(7) Uani 1 1 d . . .
H32 H 0.2279 0.1939 0.5964 0.074 Uiso 1 1 calc R . .
C33 C 0.27002(13) 0.24652(11) 0.6559(2) 0.0861(11) Uani 1 1 d . . .
H33 H 0.2439 0.2729 0.6578 0.103 Uiso 1 1 calc R . .
C34 C 0.31774(12) 0.25433(11) 0.6890(2) 0.0791(10) Uani 1 1 d . . .
H34 H 0.3251 0.2863 0.7134 0.095 Uiso 1 1 calc R . .
C35 C 0.35457(10) 0.21509(9) 0.68614(15) 0.0559(6) Uani 1 1 d . . .
H35 H 0.3873 0.2204 0.7095 0.067 Uiso 1 1 calc R . .
C4' C 0.47746(10) 0.17158(9) 0.76193(15) 0.043(4) Uani 0.189(8) 1 d PR A 2
H4' H 0.4626 0.2077 0.7656 0.052 Uiso 0.189(8) 1 calc PR A 2

loop_
_atom_site_aniso_label
_atom_site_aniso_U_11
_atom_site_aniso_U_22
_atom_site_aniso_U_33
_atom_site_aniso_U_23
_atom_site_aniso_U_13
_atom_site_aniso_U_12
Ti1 0.02513(17) 0.03446(19) 0.0422(2) -0.00485(13) -0.00417(13) 0.00040(12)
O1 0.0316(7) 0.0433(7) 0.0407(7) 0.0004(6) -0.0059(5) -0.0017(5)
N1 0.0271(7) 0.0328(8) 0.0408(8) -0.0063(6) -0.0018(6) 0.0024(6)
C1 0.0324(9) 0.0324(9) 0.0497(11) -0.0050(8) -0.0033(8) -0.0033(7)
O2 0.0346(7) 0.0637(10) 0.0440(8) -0.0085(7) 0.0010(6) -0.0114(7)
N2 0.0356(8) 0.0305(8) 0.0505(10) -0.0010(7) -0.0029(7) 0.0002(6)
C2 0.0312(9) 0.0425(10) 0.0497(11) -0.0178(9) -0.0024(8) 0.0016(8)
O3 0.0356(8) 0.0453(8) 0.0758(11) -0.0115(8) -0.0067(7) 0.0114(6)
C3 0.0278(8) 0.0418(10) 0.0388(10) -0.0036(8) -0.0039(7) 0.0052(7)
O4 0.0337(7) 0.0506(8) 0.0517(9) -0.0068(7) -0.0085(6) -0.0079(6)
C4 0.0435(16) 0.058(2) 0.092(3) -0.0289(17) -0.0276(16) 0.0095(14)
C5 0.084(3) 0.189(5) 0.077(2) -0.035(3) -0.031(2) 0.040(3)
C6 0.0459(15) 0.077(2) 0.164(4) -0.013(2) -0.0166(19) -0.0158(14)
C7 0.0372(12) 0.0607(15) 0.108(2) -0.0282(15) -0.0002(13) 0.0130(11)
C8 0.0602(18) 0.0516(17) 0.220(5) -0.031(2) 0.012(2) 0.0110(14)
C9 0.0391(15) 0.089(2) 0.216(5) -0.049(3) 0.010(2) 0.0046(15)
C11 0.0331(9) 0.0327(9) 0.0417(10) 0.0041(7) -0.0027(7) 0.0003(7)
C12 0.0332(9) 0.0328(9) 0.0393(10) 0.0054(7) -0.0031(7) 0.0001(7)
C13 0.0452(11) 0.0419(10) 0.0359(10) 0.0023(8) -0.0023(8) -0.0036(8)
C14 0.0475(12) 0.0506(12) 0.0368(10) 0.0040(9) 0.0044(8) 0.0017(9)
C15 0.0362(10) 0.0549(12) 0.0428(11) 0.0109(9) 0.0023(8) 0.0015(9)
C16 0.0348(10) 0.0440(11) 0.0443(11) 0.0043(8) -0.0038(8) -0.0025(8)
C17 0.0564(14) 0.0688(15) 0.0413(12) -0.0105(11) 0.0007(10) -0.0118(12)
C18 0.0396(12) 0.0890(19) 0.0546(14) 0.0039(13) 0.0081(10) -0.0024(12)
C21 0.0295(9) 0.0534(12) 0.0448(11) -0.0140(9) -0.0005(8) 0.0081(8)
C22 0.0308(9) 0.0519(12) 0.0439(11) -0.0083(9) 0.0021(8) 0.0061(8)
C23 0.0402(11) 0.0580(13) 0.0512(13) -0.0013(10) 0.0037(9) 0.0075(9)
C24 0.0500(13) 0.0680(15) 0.0495(13) 0.0044(11) 0.0050(10) 0.0162(11)
C25 0.0477(13) 0.0801(17) 0.0445(12) -0.0108(12) -0.0025(10) 0.0177(12)
C26 0.0363(10) 0.0648(14) 0.0501(12) -0.0195(11) -0.0021(9) 0.0117(10)
C27 0.0592(15) 0.0749(18) 0.0634(16) 0.0072(13) 0.0047(12) -0.0161(13)
C28 0.082(2) 0.129(3) 0.0448(15) -0.0144(17) -0.0035(14) 0.004(2)
C31 0.0341(9) 0.0347(9) 0.0483(11) 0.0024(8) -0.0009(8) 0.0026(7)
C32 0.0446(13) 0.0469(13) 0.093(2) -0.0049(13) -0.0112(13) 0.0124(10)
C33 0.0648(18) 0.0471(15) 0.146(3) -0.0228(17) -0.0162(19) 0.0231(13)
C34 0.0679(18) 0.0398(13) 0.130(3) -0.0265(15) -0.0124(18) 0.0069(12)
C35 0.0508(13) 0.0354(11) 0.0814(17) -0.0106(11) -0.0079(12) -0.0012(9)
C4' 0.050(7) 0.033(6) 0.047(7) -0.007(4) -0.003(5) -0.004(5)

loop_
_atom_type_symbol
_atom_type_description
_atom_type_scat_dispersion_real
_atom_type_scat_dispersion_imag
_atom_type_scat_source
C C 0.0033 0.0016 'International Tables Vol C Tables 4.2.6.8 and 6.1.1.4'
H H 0.0000 0.0000 'International Tables Vol C Tables 4.2.6.8 and 6.1.1.4'
N N 0.0061 0.0033 'International Tables Vol C Tables 4.2.6.8 and 6.1.1.4'
O O 0.0106 0.0060 'International Tables Vol C Tables 4.2.6.8 and 6.1.1.4'
Ti Ti 0.2776 0.4457 'International Tables Vol C Tables 4.2.6.8 and 6.1.1.4'

loop_
_geom_angle_atom_site_label_1
_geom_angle_atom_site_label_2
_geom_angle_atom_site_label_3
_geom_angle
O4 Ti1 O3 104.48(7)
O4 Ti1 O2 95.97(7)
O3 Ti1 O2 95.93(8)
O4 Ti1 O1 96.50(7)
O3 Ti1 O1 92.67(7)
O2 Ti1 O1 162.58(6)
O4 Ti1 N2 90.64(6)
O3 Ti1 N2 164.31(7)
O2 Ti1 N2 86.46(7)
O1 Ti1 N2 81.29(6)
O4 Ti1 N1 162.64(6)
O3 Ti1 N1 92.84(6)
O2 Ti1 N1 80.79(6)
O1 Ti1 N1 83.68(6)
N2 Ti1 N1 72.19(6)
C12 O1 Ti1 134.67(12)
C3 N1 C1 110.29(14)
C3 N1 C2 109.41(15)
C1 N1 C2 106.96(15)
C3 N1 Ti1 113.36(11)
C1 N1 Ti1 108.29(11)
C2 N1 Ti1 108.30(11)
N1 C1 C11 113.27(15)
N1 C1 H1A 108.9
C11 C1 H1A 108.9
N1 C1 H1B 108.9
C11 C1 H1B 108.9
H1A C1 H1B 107.7
C22 O2 Ti1 142.52(14)
C31 N2 C35 118.79(18)
C31 N2 Ti1 119.79(13)
C35 N2 Ti1 120.91(15)
C21 C2 N1 113.94(17)
C21 C2 H2A 108.8
N1 C2 H2A 108.8
C21 C2 H2B 108.8
N1 C2 H2B 108.8
H2A C2 H2B 107.7
C7 O3 Ti1 139.5(2)
N1 C3 C31 112.63(15)
N1 C3 H3A 109.1
C31 C3 H3A 109.1
N1 C3 H3B 109.1
C31 C3 H3B 109.1
H3A C3 H3B 107.8
C4 O4 C4' 39.00(17)
C4 O4 Ti1 138.33(18)
C4' O4 Ti1 156.82(15)
O4 C4 C6 110.5(3)
O4 C4 C5 108.3(3)
C6 C4 C5 112.5(3)
O4 C4 H4 108.5
C6 C4 H4 108.5
C5 C4 H4 108.5
C4' C5 C4 38.8(2)
C4' C5 H5A 118.5
C4 C5 H5A 109.5
C4' C5 H5B 71.0
C4 C5 H5B 109.5
H5A C5 H5B 109.5
C4' C5 H5C 128.9
C4 C5 H5C 109.5
H5A C5 H5C 109.5
H5B C5 H5C 109.5
C4 C6 C4' 35.08(17)
C4 C6 H6A 109.5
C4' C6 H6A 126.6
C4 C6 H6B 109.5
C4' C6 H6B 119.1
H6A C6 H6B 109.5
C4 C6 H6C 109.5
C4' C6 H6C 74.6
H6A C6 H6C 109.5
H6B C6 H6C 109.5
O3 C7 C8 109.5(3)
O3 C7 C9 110.9(2)
C8 C7 C9 114.3(3)
O3 C7 H7 107.3
C8 C7 H7 107.3
C9 C7 H7 107.3
C7 C8 H8A 109.5
C7 C8 H8B 109.5
H8A C8 H8B 109.5
C7 C8 H8C 109.5
H8A C8 H8C 109.5
H8B C8 H8C 109.5
C7 C9 H9A 109.5
C7 C9 H9B 109.5
H9A C9 H9B 109.5
C7 C9 H9C 109.5
H9A C9 H9C 109.5
H9B C9 H9C 109.5
C16 C11 C12 119.38(19)
C16 C11 C1 122.27(18)
C12 C11 C1 118.33(17)
O1 C12 C11 120.04(18)
O1 C12 C13 120.09(17)
C11 C12 C13 119.87(18)
C14 C13 C12 118.82(19)
C14 C13 C17 122.4(2)
C12 C13 C17 118.73(19)
C13 C14 C15 122.5(2)
C13 C14 H14 118.7
C15 C14 H14 118.7
C14 C15 C16 117.58(19)
C14 C15 C18 120.9(2)
C16 C15 C18 121.5(2)
C11 C16 C15 121.8(2)
C11 C16 H16 119.1
C15 C16 H16 119.1
C13 C17 H17A 109.5
C13 C17 H17B 109.5
H17A C17 H17B 109.5
C13 C17 H17C 109.5
H17A C17 H17C 109.5
H17B C17 H17C 109.5
C15 C18 H18A 109.5
C15 C18 H18B 109.5
H18A C18 H18B 109.5
C15 C18 H18C 109.5
H18A C18 H18C 109.5
H18B C18 H18C 109.5
C22 C21 C26 119.0(2)
C22 C21 C2 120.47(19)
C26 C21 C2 120.5(2)
O2 C22 C21 121.5(2)
O2 C22 C23 118.3(2)
C21 C22 C23 120.2(2)
C24 C23 C22 118.5(2)
C24 C23 C27 122.4(2)
C22 C23 C27 119.1(2)
C25 C24 C23 122.3(2)
C25 C24 H24 118.8
C23 C24 H24 118.8
C26 C25 C24 118.3(2)
C26 C25 C28 121.2(3)
C24 C25 C28 120.5(3)
C25 C26 C21 121.6(2)
C25 C26 H26 119.2
C21 C26 H26 119.2
C23 C27 H27A 109.5
C23 C27 H27B 109.5
H27A C27 H27B 109.5
C23 C27 H27C 109.5
H27A C27 H27C 109.5
H27B C27 H27C 109.5
C25 C28 H28A 109.5
C25 C28 H28B 109.5
H28A C28 H28B 109.5
C25 C28 H28C 109.5
H28A C28 H28C 109.5
H28B C28 H28C 109.5
N2 C31 C32 121.9(2)
N2 C31 C3 117.73(17)
C32 C31 C3 120.29(19)
C33 C32 C31 118.6(2)
C33 C32 H32 120.7
C31 C32 H32 120.7
C34 C33 C32 119.4(2)
C34 C33 H33 120.3
C32 C33 H33 120.3
C33 C34 C35 118.9(2)
C33 C34 H34 120.5
C35 C34 H34 120.5
N2 C35 C34 122.3(2)
N2 C35 H35 118.8
C34 C35 H35 118.8
C5 C4' O4 119.6(3)
C5 C4' C6 111.4(3)
O4 C4' C6 99.1(2)
C5 C4' H4' 108.7
O4 C4' H4' 108.7
C6 C4' H4' 108.7

loop_
_geom_bond_atom_site_label_1
_geom_bond_atom_site_label_2
_geom_bond_distance
Ti1 O4 1.8102(14)
Ti1 O3 1.8107(15)
Ti1 O2 1.8755(16)
Ti1 O1 1.9168(14)
Ti1 N2 2.2850(17)
Ti1 N1 2.3686(15)
O1 C12 1.333(2)
N1 C3 1.484(2)
N1 C1 1.493(3)
N1 C2 1.502(2)
C1 C11 1.498(3)
C1 H1A 0.9900
C1 H1B 0.9900
O2 C22 1.331(3)
N2 C31 1.339(3)
N2 C35 1.344(3)
C2 C21 1.497(3)
C2 H2A 0.9900
C2 H2B 0.9900
O3 C7 1.407(3)
C3 C31 1.496(3)
C3 H3A 0.9900
C3 H3B 0.9900
O4 C4 1.428(3)
O4 C4' 1.443(3)
C4 C6 1.452(5)
C4 C5 1.513(5)
C4 H4 1.0000
C5 C4' 1.315(5)
C5 H5A 0.9800
C5 H5B 0.9800
C5 H5C 0.9800
C6 C4' 1.660(4)
C6 H6A 0.9800
C6 H6B 0.9800
C6 H6C 0.9800
C7 C8 1.489(5)
C7 C9 1.492(4)
C7 H7 1.0000
C8 H8A 0.9800
C8 H8B 0.9800
C8 H8C 0.9800
C9 H9A 0.9800
C9 H9B 0.9800
C9 H9C 0.9800
C11 C16 1.390(3)
C11 C12 1.400(3)
C12 C13 1.404(3)
C13 C14 1.386(3)
C13 C17 1.503(3)
C14 C15 1.392(3)
C14 H14 0.9500
C15 C16 1.392(3)
C15 C18 1.509(3)
C16 H16 0.9500
C17 H17A 0.9800
C17 H17B 0.9800
C17 H17C 0.9800
C18 H18A 0.9800
C18 H18B 0.9800
C18 H18C 0.9800
C21 C22 1.399(3)
C21 C26 1.400(3)
C22 C23 1.405(3)
C23 C24 1.392(3)
C23 C27 1.497(4)
C24 C25 1.384(4)
C24 H24 0.9500
C25 C26 1.381(4)
C25 C28 1.511(4)
C26 H26 0.9500
C27 H27A 0.9800
C27 H27B 0.9800
C27 H27C 0.9800
C28 H28A 0.9800
C28 H28B 0.9800
C28 H28C 0.9800
C31 C32 1.390(3)
C32 C33 1.384(4)
C32 H32 0.9500
C33 C34 1.376(4)
C33 H33 0.9500
C34 C35 1.376(4)
C34 H34 0.9500
C35 H35 0.9500
C4' H4' 1.0000
